data_4070128
loop_
_publ_author_name
'Nekoueishahraki, Bijan'
'Jana, Anukul'
'Roesky, Herbert W.'
'Mishra, Lallan'
'Stern, Daniel'
'Stalke, Dietmar'

_publ_section_title
;
 Synthesis and Structural Characterization of Heterobimetallic Bismuth
 Complexes with Main Group and Transition Metals
;
_journal_issue 19
_journal_name_full Organometallics
_journal_page_first 5733
_journal_paper_doi 10.1021/om900623w
_journal_volume 28
_journal_year 2009
_chemical_formula_moiety 'C37 H57 Bi N2 O Si2 Zr'
_chemical_formula_sum 'C37 H57 Bi N2 O Si2 Zr'
_chemical_formula_weight 902.23
_chemical_name_systematic
; 
 ? 
;
_space_group_IT_number 7
_symmetry_cell_setting monoclinic
_symmetry_space_group_name_Hall 'P -2yac'
_symmetry_space_group_name_H-M 'P 1 n 1'
_atom_sites_solution_hydrogens geom
_atom_sites_solution_primary direct
_atom_sites_solution_secondary difmap
_audit_creation_method SHELXL-97
_cell_angle_alpha 90.00
_cell_angle_beta 108.472(5)
_cell_angle_gamma 90.00
_cell_formula_units_Z 2
_cell_length_a 12.364(5)
_cell_length_b 10.377(4)
_cell_length_c 15.826(6)
_cell_measurement_reflns_used 8052
_cell_measurement_temperature 100(2)
_cell_measurement_theta_max 25.332
_cell_measurement_theta_min 2.385
_cell_volume 1925.9(13)
_computing_cell_refinement 'SAINT V7.61A'
_computing_data_collection 'APEX 2.2-0'
_computing_data_reduction 'SAINT V7.61A'
_computing_structure_refinement 'SHELXL-97 (Sheldrick, 1997)'
_computing_structure_solution 'SHELXS-97 (Sheldrick, 1990)'
_diffrn_ambient_temperature 100(2)
_diffrn_measured_fraction_theta_full 0.999
_diffrn_measured_fraction_theta_max 0.999
_diffrn_measurement_device_type 'Bruker Smart APEX2 with D8-Goniometer'
_diffrn_measurement_method 'omega scans'
_diffrn_radiation_monochromator 'Quazar multilayer mirror optics'
_diffrn_radiation_source 'micro-focus sealed tube'
_diffrn_radiation_type MoK\a
_diffrn_radiation_wavelength 0.71073
_diffrn_reflns_av_R_equivalents 0.0290
_diffrn_reflns_av_sigmaI/netI 0.0369
_diffrn_reflns_limit_h_max 14
_diffrn_reflns_limit_h_min -14
_diffrn_reflns_limit_k_max 12
_diffrn_reflns_limit_k_min 0
_diffrn_reflns_limit_l_max 19
_diffrn_reflns_limit_l_min -19
_diffrn_reflns_number 17310
_diffrn_reflns_theta_full 25.36
_diffrn_reflns_theta_max 25.36
_diffrn_reflns_theta_min 1.83
_exptl_absorpt_coefficient_mu 4.927
_exptl_absorpt_correction_T_max 0.7804
_exptl_absorpt_correction_T_min 0.5660
_exptl_absorpt_correction_type multi-scan
_exptl_absorpt_process_details SADABS-2008/2
_exptl_crystal_colour yellow
_exptl_crystal_density_diffrn 1.556
_exptl_crystal_density_method 'not measured'
_exptl_crystal_description nedel
_exptl_crystal_F_000 904
_exptl_crystal_size_max 0.15
_exptl_crystal_size_mid 0.05
_exptl_crystal_size_min 0.05
_refine_diff_density_max 0.627
_refine_diff_density_min -1.004
_refine_diff_density_rms 0.083
_refine_ls_abs_structure_details 'Flack H D (1983), Acta Cryst. A39, 876-881'
_refine_ls_abs_structure_Flack -0.027(3)
_refine_ls_extinction_method none
_refine_ls_goodness_of_fit_ref 1.061
_refine_ls_hydrogen_treatment constr
_refine_ls_matrix_type full
_refine_ls_number_parameters 414
_refine_ls_number_reflns 7013
_refine_ls_number_restraints 2
_refine_ls_restrained_S_all 1.061
_refine_ls_R_factor_all 0.0279
_refine_ls_R_factor_gt 0.0260
_refine_ls_shift/su_max 0.002
_refine_ls_shift/su_mean 0.000
_refine_ls_structure_factor_coef Fsqd
_refine_ls_weighting_details 'calc w=1/[\s^2^(Fo^2^)+(0.0240P)^2^+1.8704P] where P=(Fo^2^+2Fc^2^)/3'
_refine_ls_weighting_scheme calc
_refine_ls_wR_factor_gt 0.0536
_refine_ls_wR_factor_ref 0.0542
_reflns_number_gt 6720
_reflns_number_total 7013
_reflns_threshold_expression >2sigma(I)
_cod_data_source_file om900623w_si_001.cif
_cod_data_source_block V
_cod_original_cell_volume 1925.8(12)
_cod_original_sg_symbol_Hall P-2yac
_cod_original_sg_symbol_H-M Pn
_cod_database_code 4070128

loop_
_symmetry_equiv_pos_as_xyz
'x, y, z'
'x+1/2, -y, z+1/2'

loop_
_atom_site_label
_atom_site_type_symbol
_atom_site_fract_x
_atom_site_fract_y
_atom_site_fract_z
_atom_site_U_iso_or_equiv
_atom_site_adp_type
_atom_site_occupancy
_atom_site_symmetry_multiplicity
_atom_site_calc_flag
_atom_site_refinement_flags
Bi1 Bi 0.797295(12) 0.942237(16) 0.892430(11) 0.01560(5) Uani 1 1 d .
Zr1 Zr 0.99510(4) 0.74716(5) 0.80606(3) 0.01547(10) Uani 1 1 d .
Si1 Si 0.65757(13) 0.82650(15) 1.02656(10) 0.0218(3) Uani 1 1 d .
Si2 Si 0.59943(12) 1.16163(14) 0.78917(9) 0.0174(3) Uani 1 1 d .
N1 N 0.6680(4) 0.8232(4) 0.9196(3) 0.0178(9) Uani 1 1 d .
N2 N 0.6580(3) 1.0125(4) 0.7838(3) 0.0175(9) Uani 1 1 d .
O1 O 0.8497(3) 0.8158(3) 0.8153(2) 0.0179(8) Uani 1 1 d .
C1 C 0.5964(4) 0.7514(5) 0.8482(4) 0.0188(11) Uani 1 1 d .
C2 C 0.5672(4) 0.7934(5) 0.7561(3) 0.0156(11) Uani 1 1 d .
C3 C 0.6000(4) 0.9124(5) 0.7253(3) 0.0190(12) Uani 1 1 d .
C4 C 0.5767(5) 0.9334(5) 0.6351(3) 0.0232(12) Uani 1 1 d .
H4 H 0.6028 1.0107 0.6157 0.028 Uiso 1 1 calc R
C5 C 0.5164(5) 0.8450(6) 0.5718(4) 0.0303(14) Uani 1 1 d .
H5 H 0.5030 0.8618 0.5103 0.036 Uiso 1 1 calc R
C6 C 0.4767(5) 0.7356(6) 0.5971(4) 0.0319(15) Uani 1 1 d .
H6 H 0.4329 0.6776 0.5530 0.038 Uiso 1 1 calc R
C7 C 0.4995(4) 0.7057(6) 0.6892(4) 0.0270(13) Uani 1 1 d .
C8 C 0.4575(5) 0.5900(5) 0.7135(4) 0.0300(14) Uani 1 1 d .
H8 H 0.4106 0.5353 0.6686 0.036 Uiso 1 1 calc R
C9 C 0.4836(5) 0.5559(6) 0.8011(6) 0.034(2) Uani 1 1 d .
H9 H 0.4541 0.4783 0.8170 0.041 Uiso 1 1 calc R
C10 C 0.5540(4) 0.6353(6) 0.8673(4) 0.0249(13) Uani 1 1 d .
H10 H 0.5735 0.6086 0.9277 0.030 Uiso 1 1 calc R
C11 C 0.7268(5) 0.6873(6) 1.0984(4) 0.0300(13) Uani 1 1 d .
H11A H 0.8063 0.6803 1.0998 0.045 Uiso 1 1 calc R
H11B H 0.6861 0.6077 1.0741 0.045 Uiso 1 1 calc R
H11C H 0.7242 0.7009 1.1590 0.045 Uiso 1 1 calc R
C12 C 0.5056(5) 0.8392(7) 1.0224(4) 0.0319(15) Uani 1 1 d .
H12A H 0.4644 0.7614 0.9948 0.048 Uiso 1 1 calc R
H12B H 0.4707 0.9148 0.9871 0.048 Uiso 1 1 calc R
H12C H 0.5017 0.8480 1.0830 0.048 Uiso 1 1 calc R
C13 C 0.7337(6) 0.9750(6) 1.0823(4) 0.0337(16) Uani 1 1 d .
H13A H 0.7061 1.0498 1.0437 0.051 Uiso 1 1 calc R
H13B H 0.8159 0.9648 1.0934 0.051 Uiso 1 1 calc R
H13C H 0.7191 0.9879 1.1391 0.051 Uiso 1 1 calc R
C14 C 0.4695(5) 1.1472(6) 0.8248(4) 0.0315(14) Uani 1 1 d .
H14A H 0.4888 1.1009 0.8817 0.047 Uiso 1 1 calc R
H14B H 0.4102 1.0997 0.7795 0.047 Uiso 1 1 calc R
H14C H 0.4413 1.2334 0.8320 0.047 Uiso 1 1 calc R
C15 C 0.7092(5) 1.2584(6) 0.8744(4) 0.0260(13) Uani 1 1 d .
H15A H 0.7762 1.2706 0.8548 0.039 Uiso 1 1 calc R
H15B H 0.7316 1.2128 0.9315 0.039 Uiso 1 1 calc R
H15C H 0.6772 1.3427 0.8814 0.039 Uiso 1 1 calc R
C16 C 0.5609(5) 1.2476(6) 0.6806(3) 0.0235(13) Uani 1 1 d .
H16A H 0.4958 1.2044 0.6378 0.035 Uiso 1 1 calc R
H16B H 0.6261 1.2466 0.6580 0.035 Uiso 1 1 calc R
H16C H 0.5405 1.3369 0.6887 0.035 Uiso 1 1 calc R
C17 C 0.9774(5) 0.9527(6) 0.7105(4) 0.0272(13) Uani 1 1 d .
C18 C 1.0901(5) 0.9547(6) 0.7685(4) 0.0236(12) Uani 1 1 d .
C19 C 1.1495(4) 0.8482(5) 0.7486(3) 0.0207(12) Uani 1 1 d .
C20 C 1.0743(5) 0.7830(5) 0.6748(4) 0.0242(13) Uani 1 1 d .
C21 C 0.9668(5) 0.8445(6) 0.6537(3) 0.0262(13) Uani 1 1 d .
C22 C 0.8864(6) 1.0524(7) 0.7061(5) 0.048(2) Uani 1 1 d .
H22A H 0.8767 1.1081 0.6542 0.072 Uiso 1 1 calc R
H22B H 0.9095 1.1047 0.7605 0.072 Uiso 1 1 calc R
H22C H 0.8142 1.0090 0.7009 0.072 Uiso 1 1 calc R
C23 C 1.1448(6) 1.0622(6) 0.8325(5) 0.0434(17) Uani 1 1 d .
H23A H 1.0868 1.1042 0.8533 0.065 Uiso 1 1 calc R
H23B H 1.1783 1.1255 0.8022 0.065 Uiso 1 1 calc R
H23C H 1.2046 1.0264 0.8837 0.065 Uiso 1 1 calc R
C24 C 1.2745(5) 0.8202(6) 0.7898(4) 0.0341(15) Uani 1 1 d .
H24A H 1.3190 0.8885 0.7735 0.051 Uiso 1 1 calc R
H24B H 1.2924 0.7372 0.7678 0.051 Uiso 1 1 calc R
H24C H 1.2935 0.8168 0.8547 0.051 Uiso 1 1 calc R
C25 C 1.1100(6) 0.6878(7) 0.6174(4) 0.0413(17) Uani 1 1 d .
H25A H 1.1479 0.7332 0.5803 0.062 Uiso 1 1 calc R
H25B H 1.0427 0.6427 0.5790 0.062 Uiso 1 1 calc R
H25C H 1.1629 0.6251 0.6553 0.062 Uiso 1 1 calc R
C26 C 0.8608(6) 0.8132(8) 0.5769(4) 0.049(2) Uani 1 1 d .
H26A H 0.8699 0.7289 0.5520 0.073 Uiso 1 1 calc R
H26B H 0.8492 0.8794 0.5307 0.073 Uiso 1 1 calc R
H26C H 0.7946 0.8109 0.5983 0.073 Uiso 1 1 calc R
C27 C 0.8875(4) 0.5357(5) 0.7905(3) 0.0183(11) Uani 1 1 d .
C28 C 0.9761(4) 0.5114(5) 0.7530(3) 0.0190(11) Uani 1 1 d .
C29 C 1.0816(4) 0.5156(5) 0.8217(3) 0.0201(12) Uani 1 1 d .
C30 C 1.0590(4) 0.5400(5) 0.9026(3) 0.0186(11) Uani 1 1 d .
C31 C 0.9403(4) 0.5542(5) 0.8836(3) 0.0186(11) Uani 1 1 d .
C32 C 0.7631(4) 0.5376(5) 0.7400(4) 0.0224(12) Uani 1 1 d .
H32A H 0.7202 0.5608 0.7804 0.034 Uiso 1 1 calc R
H32B H 0.7391 0.4521 0.7147 0.034 Uiso 1 1 calc R
H32C H 0.7481 0.6011 0.6919 0.034 Uiso 1 1 calc R
C33 C 0.9523(5) 0.4591(6) 0.6596(4) 0.0255(13) Uani 1 1 d .
H33A H 0.9104 0.3777 0.6538 0.038 Uiso 1 1 calc R
H33B H 1.0246 0.4442 0.6479 0.038 Uiso 1 1 calc R
H33C H 0.9065 0.5215 0.6165 0.038 Uiso 1 1 calc R
C34 C 1.1967(5) 0.4765(6) 0.8162(4) 0.0296(14) Uani 1 1 d .
H34A H 1.2128 0.3872 0.8364 0.044 Uiso 1 1 calc R
H34B H 1.2555 0.5333 0.8541 0.044 Uiso 1 1 calc R
H34C H 1.1965 0.4836 0.7544 0.044 Uiso 1 1 calc R
C35 C 1.1458(6) 0.5348(7) 0.9937(4) 0.0295(17) Uani 1 1 d .
H35A H 1.2135 0.5841 0.9938 0.044 Uiso 1 1 calc R
H35B H 1.1674 0.4450 1.0095 0.044 Uiso 1 1 calc R
H35C H 1.1133 0.5719 1.0373 0.044 Uiso 1 1 calc R
C36 C 0.8781(5) 0.5783(6) 0.9490(3) 0.0235(12) Uani 1 1 d .
H36A H 0.9294 0.6199 1.0022 0.035 Uiso 1 1 calc R
H36B H 0.8514 0.4962 0.9657 0.035 Uiso 1 1 calc R
H36C H 0.8125 0.6345 0.9220 0.035 Uiso 1 1 calc R
C37 C 1.0963(5) 0.8257(6) 0.9438(3) 0.0241(12) Uani 1 1 d .
H37A H 1.0690 0.7851 0.9892 0.036 Uiso 1 1 calc R
H37B H 1.0857 0.9192 0.9449 0.036 Uiso 1 1 calc R
H37C H 1.1774 0.8064 0.9562 0.036 Uiso 1 1 calc R

loop_
_atom_site_aniso_label
_atom_site_aniso_U_11
_atom_site_aniso_U_22
_atom_site_aniso_U_33
_atom_site_aniso_U_23
_atom_site_aniso_U_13
_atom_site_aniso_U_12
Bi1 0.01490(8) 0.01708(9) 0.01457(8) -0.00004(13) 0.00433(6) -0.00014(12)
Zr1 0.0142(2) 0.0174(3) 0.0149(2) -0.0001(2) 0.00479(19) 0.0005(2)
Si1 0.0234(8) 0.0244(9) 0.0211(7) 0.0045(7) 0.0122(6) 0.0047(7)
Si2 0.0180(7) 0.0155(8) 0.0187(7) -0.0010(6) 0.0058(6) 0.0011(6)
N1 0.017(2) 0.016(2) 0.021(2) 0.0026(19) 0.0062(18) 0.0013(18)
N2 0.016(2) 0.017(2) 0.018(2) 0.0014(19) 0.0042(18) 0.0026(18)
O1 0.0204(19) 0.015(2) 0.0199(18) 0.0029(16) 0.0091(16) 0.0012(15)
C1 0.016(2) 0.015(3) 0.028(3) -0.001(2) 0.011(2) 0.000(2)
C2 0.010(2) 0.016(3) 0.019(3) -0.002(2) 0.002(2) 0.004(2)
C3 0.020(3) 0.013(3) 0.022(3) -0.005(2) 0.004(2) 0.006(2)
C4 0.027(3) 0.018(3) 0.023(3) 0.000(2) 0.005(2) 0.009(2)
C5 0.037(3) 0.029(4) 0.017(3) 0.000(3) -0.004(2) 0.017(3)
C6 0.025(3) 0.027(4) 0.030(3) -0.007(3) -0.010(3) 0.013(3)
C7 0.017(3) 0.024(3) 0.037(3) -0.010(3) 0.004(2) 0.001(2)
C8 0.018(3) 0.018(3) 0.050(4) -0.011(3) 0.005(3) -0.002(2)
C9 0.017(3) 0.017(3) 0.073(6) -0.002(4) 0.020(4) -0.004(3)
C10 0.019(3) 0.023(3) 0.039(3) 0.001(3) 0.018(2) 0.003(2)
C11 0.029(3) 0.032(4) 0.030(3) 0.007(3) 0.011(3) 0.003(3)
C12 0.034(3) 0.039(4) 0.030(3) 0.006(3) 0.020(3) 0.010(3)
C13 0.051(4) 0.038(4) 0.016(3) -0.002(3) 0.017(3) 0.004(3)
C14 0.033(3) 0.023(3) 0.045(4) 0.002(3) 0.021(3) 0.001(3)
C15 0.031(3) 0.026(3) 0.020(3) 0.002(2) 0.006(2) -0.001(3)
C16 0.025(3) 0.024(3) 0.017(3) -0.002(2) 0.000(2) 0.005(3)
C17 0.025(3) 0.030(3) 0.032(3) 0.011(3) 0.015(2) 0.005(2)
C18 0.023(3) 0.025(3) 0.026(3) 0.002(2) 0.012(2) -0.004(2)
C19 0.018(3) 0.023(3) 0.024(3) 0.001(2) 0.012(2) -0.001(2)
C20 0.027(3) 0.023(3) 0.027(3) -0.003(2) 0.016(3) -0.004(2)
C21 0.020(3) 0.037(4) 0.020(3) 0.008(3) 0.005(2) -0.004(3)
C22 0.043(4) 0.050(5) 0.064(5) 0.036(4) 0.035(4) 0.021(4)
C23 0.061(5) 0.027(4) 0.051(4) -0.006(3) 0.030(4) -0.017(3)
C24 0.021(3) 0.039(4) 0.044(4) 0.010(3) 0.013(3) -0.001(3)
C25 0.061(5) 0.036(4) 0.046(4) -0.007(3) 0.043(4) -0.015(3)
C26 0.037(4) 0.079(6) 0.023(3) 0.017(3) 0.000(3) -0.014(4)
C27 0.019(3) 0.012(3) 0.022(3) 0.000(2) 0.004(2) 0.000(2)
C28 0.022(3) 0.016(3) 0.019(3) -0.002(2) 0.007(2) -0.001(2)
C29 0.022(3) 0.016(3) 0.023(3) 0.001(2) 0.007(2) 0.006(2)
C30 0.020(3) 0.018(3) 0.014(2) 0.001(2) 0.001(2) 0.004(2)
C31 0.022(3) 0.015(3) 0.018(2) 0.000(2) 0.006(2) 0.003(2)
C32 0.021(3) 0.022(3) 0.022(3) -0.001(2) 0.003(2) -0.007(2)
C33 0.027(3) 0.024(3) 0.025(3) -0.009(3) 0.008(2) -0.006(2)
C34 0.019(3) 0.031(4) 0.039(3) -0.006(3) 0.010(2) 0.004(2)
C35 0.026(4) 0.034(4) 0.022(3) 0.002(3) 0.000(3) 0.012(3)
C36 0.025(3) 0.028(3) 0.018(3) 0.002(2) 0.008(2) 0.005(2)
C37 0.027(3) 0.025(3) 0.019(3) -0.001(2) 0.006(2) -0.005(2)

loop_
_atom_type_symbol
_atom_type_description
_atom_type_scat_dispersion_real
_atom_type_scat_dispersion_imag
_atom_type_scat_source
C C 0.0033 0.0016 'International Tables Vol C Tables 4.2.6.8 and 6.1.1.4'
H H 0.0000 0.0000 'International Tables Vol C Tables 4.2.6.8 and 6.1.1.4'
N N 0.0061 0.0033 'International Tables Vol C Tables 4.2.6.8 and 6.1.1.4'
O O 0.0106 0.0060 'International Tables Vol C Tables 4.2.6.8 and 6.1.1.4'
Si Si 0.0817 0.0704 'International Tables Vol C Tables 4.2.6.8 and 6.1.1.4'
Zr Zr -2.9673 0.5597 'International Tables Vol C Tables 4.2.6.8 and 6.1.1.4'
Bi Bi -4.1077 10.2566 'International Tables Vol C Tables 4.2.6.8 and 6.1.1.4'

loop_
_geom_angle_atom_site_label_1
_geom_angle_atom_site_label_2
_geom_angle_atom_site_label_3
_geom_angle
O1 Bi1 N2 93.82(15)
O1 Bi1 N1 98.42(15)
N2 Bi1 N1 84.09(16)
O1 Zr1 C37 92.07(18)
O1 Zr1 C21 94.14(16)
C37 Zr1 C21 129.2(2)
O1 Zr1 C27 81.85(16)
C37 Zr1 C27 120.76(18)
C21 Zr1 C27 110.00(18)
O1 Zr1 C31 81.99(16)
C37 Zr1 C31 88.26(18)
C21 Zr1 C31 142.49(18)
C27 Zr1 C31 32.50(16)
O1 Zr1 C28 112.01(16)
C37 Zr1 C28 127.90(19)
C21 Zr1 C28 95.61(19)
C27 Zr1 C28 32.33(16)
C31 Zr1 C28 53.11(17)
O1 Zr1 C19 132.00(16)
C37 Zr1 C19 87.06(18)
C21 Zr1 C19 52.98(17)
C27 Zr1 C19 137.74(17)
C31 Zr1 C19 145.81(17)
C28 Zr1 C19 105.82(17)
O1 Zr1 C17 80.55(16)
C37 Zr1 C17 100.5(2)
C21 Zr1 C17 32.2(2)
C27 Zr1 C17 135.43(18)
C31 Zr1 C17 160.69(17)
C28 Zr1 C17 127.73(18)
C19 Zr1 C17 52.69(17)
O1 Zr1 C20 126.19(16)
C37 Zr1 C20 118.75(19)
C21 Zr1 C20 32.06(17)
C27 Zr1 C20 111.47(17)
C31 Zr1 C20 136.46(17)
C28 Zr1 C20 83.88(17)
C19 Zr1 C20 31.74(17)
C17 Zr1 C20 52.79(18)
O1 Zr1 C29 132.68(16)
C37 Zr1 C29 98.83(19)
C21 Zr1 C29 112.71(18)
C27 Zr1 C29 53.08(17)
C31 Zr1 C29 52.77(17)
C28 Zr1 C29 31.55(16)
C19 Zr1 C29 94.64(17)
C17 Zr1 C29 140.53(17)
C20 Zr1 C29 87.74(17)
O1 Zr1 C18 101.80(16)
C37 Zr1 C18 76.93(19)
C21 Zr1 C18 52.48(18)
C27 Zr1 C18 162.04(17)
C31 Zr1 C18 164.78(17)
C28 Zr1 C18 135.34(17)
C19 Zr1 C18 31.64(17)
C17 Zr1 C18 31.40(18)
C20 Zr1 C18 52.18(17)
C29 Zr1 C18 125.50(17)
O1 Zr1 C30 111.46(15)
C37 Zr1 C30 76.30(19)
C21 Zr1 C30 144.12(18)
C27 Zr1 C30 52.91(16)
C31 Zr1 C30 31.68(16)
C28 Zr1 C30 52.23(17)
C19 Zr1 C30 114.84(17)
C17 Zr1 C30 167.51(17)
C20 Zr1 C30 117.83(17)
C29 Zr1 C30 31.52(16)
C18 Zr1 C30 137.57(17)
N1 Si1 C12 110.6(2)
N1 Si1 C11 114.6(2)
C12 Si1 C11 109.8(3)
N1 Si1 C13 107.1(2)
C12 Si1 C13 108.0(3)
C11 Si1 C13 106.5(3)
N2 Si2 C16 112.0(2)
N2 Si2 C14 111.0(2)
C16 Si2 C14 108.9(3)
N2 Si2 C15 107.3(2)
C16 Si2 C15 108.9(3)
C14 Si2 C15 108.7(3)
C1 N1 Si1 124.8(3)
C1 N1 Bi1 117.3(3)
Si1 N1 Bi1 117.9(2)
C3 N2 Si2 123.6(3)
C3 N2 Bi1 112.6(3)
Si2 N2 Bi1 120.7(2)
Zr1 O1 Bi1 138.23(19)
C10 C1 N1 118.1(5)
C10 C1 C2 119.2(5)
N1 C1 C2 122.6(5)
C3 C2 C7 117.0(5)
C3 C2 C1 126.3(5)
C7 C2 C1 116.7(5)
C4 C3 N2 117.0(5)
C4 C3 C2 119.9(5)
N2 C3 C2 123.1(5)
C3 C4 C5 122.0(5)
C3 C4 H4 119.0
C5 C4 H4 119.0
C6 C5 C4 120.4(5)
C6 C5 H5 119.8
C4 C5 H5 119.8
C5 C6 C7 120.9(6)
C5 C6 H6 119.6
C7 C6 H6 119.6
C8 C7 C6 119.5(5)
C8 C7 C2 120.9(5)
C6 C7 C2 119.5(5)
C9 C8 C7 120.6(6)
C9 C8 H8 119.7
C7 C8 H8 119.7
C8 C9 C10 119.9(6)
C8 C9 H9 120.1
C10 C9 H9 120.1
C1 C10 C9 122.6(6)
C1 C10 H10 118.7
C9 C10 H10 118.7
Si1 C11 H11A 109.5
Si1 C11 H11B 109.5
H11A C11 H11B 109.5
Si1 C11 H11C 109.5
H11A C11 H11C 109.5
H11B C11 H11C 109.5
Si1 C12 H12A 109.5
Si1 C12 H12B 109.5
H12A C12 H12B 109.5
Si1 C12 H12C 109.5
H12A C12 H12C 109.5
H12B C12 H12C 109.5
Si1 C13 H13A 109.5
Si1 C13 H13B 109.5
H13A C13 H13B 109.5
Si1 C13 H13C 109.5
H13A C13 H13C 109.5
H13B C13 H13C 109.5
Si2 C14 H14A 109.5
Si2 C14 H14B 109.5
H14A C14 H14B 109.5
Si2 C14 H14C 109.5
H14A C14 H14C 109.5
H14B C14 H14C 109.5
Si2 C15 H15A 109.5
Si2 C15 H15B 109.5
H15A C15 H15B 109.5
Si2 C15 H15C 109.5
H15A C15 H15C 109.5
H15B C15 H15C 109.5
Si2 C16 H16A 109.5
Si2 C16 H16B 109.5
H16A C16 H16B 109.5
Si2 C16 H16C 109.5
H16A C16 H16C 109.5
H16B C16 H16C 109.5
C18 C17 C21 107.4(5)
C18 C17 C22 126.0(6)
C21 C17 C22 126.5(6)
C18 C17 Zr1 75.4(3)
C21 C17 Zr1 72.0(3)
C22 C17 Zr1 121.0(4)
C17 C18 C19 108.7(5)
C17 C18 C23 126.0(6)
C19 C18 C23 124.8(5)
C17 C18 Zr1 73.2(3)
C19 C18 Zr1 73.1(3)
C23 C18 Zr1 126.3(4)
C20 C19 C18 107.8(5)
C20 C19 C24 125.6(5)
C18 C19 C24 126.1(5)
C20 C19 Zr1 74.4(3)
C18 C19 Zr1 75.3(3)
C24 C19 Zr1 122.9(4)
C19 C20 C21 107.5(5)
C19 C20 C25 125.0(5)
C21 C20 C25 126.1(5)
C19 C20 Zr1 73.8(3)
C21 C20 Zr1 71.8(3)
C25 C20 Zr1 130.5(4)
C20 C21 C17 108.5(5)
C20 C21 C26 127.0(6)
C17 C21 C26 124.2(6)
C20 C21 Zr1 76.1(3)
C17 C21 Zr1 75.8(3)
C26 C21 Zr1 120.1(4)
C17 C22 H22A 109.5
C17 C22 H22B 109.5
H22A C22 H22B 109.5
C17 C22 H22C 109.5
H22A C22 H22C 109.5
H22B C22 H22C 109.5
C18 C23 H23A 109.5
C18 C23 H23B 109.5
H23A C23 H23B 109.5
C18 C23 H23C 109.5
H23A C23 H23C 109.5
H23B C23 H23C 109.5
C19 C24 H24A 109.5
C19 C24 H24B 109.5
H24A C24 H24B 109.5
C19 C24 H24C 109.5
H24A C24 H24C 109.5
H24B C24 H24C 109.5
C20 C25 H25A 109.5
C20 C25 H25B 109.5
H25A C25 H25B 109.5
C20 C25 H25C 109.5
H25A C25 H25C 109.5
H25B C25 H25C 109.5
C21 C26 H26A 109.5
C21 C26 H26B 109.5
H26A C26 H26B 109.5
C21 C26 H26C 109.5
H26A C26 H26C 109.5
H26B C26 H26C 109.5
C28 C27 C31 107.2(4)
C28 C27 C32 125.4(5)
C31 C27 C32 127.5(5)
C28 C27 Zr1 75.2(3)
C31 C27 Zr1 74.3(3)
C32 C27 Zr1 117.4(3)
C29 C28 C27 108.7(5)
C29 C28 C33 127.6(5)
C27 C28 C33 122.2(5)
C29 C28 Zr1 75.7(3)
C27 C28 Zr1 72.4(3)
C33 C28 Zr1 129.0(4)
C28 C29 C30 107.6(5)
C28 C29 C34 127.3(5)
C30 C29 C34 124.1(5)
C28 C29 Zr1 72.8(3)
C30 C29 Zr1 74.3(3)
C34 C29 Zr1 127.4(4)
C31 C30 C29 108.4(4)
C31 C30 C35 126.1(5)
C29 C30 C35 125.1(5)
C31 C30 Zr1 71.8(3)
C29 C30 Zr1 74.2(3)
C35 C30 Zr1 125.7(4)
C30 C31 C27 108.1(4)
C30 C31 C36 126.8(5)
C27 C31 C36 125.0(5)
C30 C31 Zr1 76.5(3)
C27 C31 Zr1 73.2(3)
C36 C31 Zr1 118.4(4)
C27 C32 H32A 109.5
C27 C32 H32B 109.5
H32A C32 H32B 109.5
C27 C32 H32C 109.5
H32A C32 H32C 109.5
H32B C32 H32C 109.5
C28 C33 H33A 109.5
C28 C33 H33B 109.5
H33A C33 H33B 109.5
C28 C33 H33C 109.5
H33A C33 H33C 109.5
H33B C33 H33C 109.5
C29 C34 H34A 109.5
C29 C34 H34B 109.5
H34A C34 H34B 109.5
C29 C34 H34C 109.5
H34A C34 H34C 109.5
H34B C34 H34C 109.5
C30 C35 H35A 109.5
C30 C35 H35B 109.5
H35A C35 H35B 109.5
C30 C35 H35C 109.5
H35A C35 H35C 109.5
H35B C35 H35C 109.5
C31 C36 H36A 109.5
C31 C36 H36B 109.5
H36A C36 H36B 109.5
C31 C36 H36C 109.5
H36A C36 H36C 109.5
H36B C36 H36C 109.5
Zr1 C37 H37A 109.5
Zr1 C37 H37B 109.5
H37A C37 H37B 109.5
Zr1 C37 H37C 109.5
H37A C37 H37C 109.5
H37B C37 H37C 109.5

loop_
_geom_bond_atom_site_label_1
_geom_bond_atom_site_label_2
_geom_bond_distance
Bi1 O1 2.032(3)
Bi1 N2 2.139(4)
Bi1 N1 2.169(4)
Zr1 O1 1.982(3)
Zr1 C37 2.292(5)
Zr1 C21 2.534(5)
Zr1 C27 2.537(5)
Zr1 C31 2.550(5)
Zr1 C28 2.573(5)
Zr1 C19 2.582(5)
Zr1 C17 2.583(6)
Zr1 C20 2.589(5)
Zr1 C29 2.610(5)
Zr1 C18 2.610(6)
Zr1 C30 2.610(5)
Si1 N1 1.738(4)
Si1 C12 1.864(6)
Si1 C11 1.870(6)
Si1 C13 1.874(7)
Si2 N2 1.722(5)
Si2 C16 1.859(6)
Si2 C14 1.870(6)
Si2 C15 1.873(6)
N1 C1 1.407(7)
N2 C3 1.425(7)
C1 C10 1.384(8)
C1 C2 1.453(7)
C2 C3 1.433(7)
C2 C7 1.445(7)
C3 C4 1.382(7)
C4 C5 1.388(8)
C4 H4 0.9500
C5 C6 1.346(9)
C5 H5 0.9500
C6 C7 1.429(9)
C6 H6 0.9500
C7 C8 1.409(8)
C8 C9 1.366(10)
C8 H8 0.9500
C9 C10 1.399(9)
C9 H9 0.9500
C10 H10 0.9500
C11 H11A 0.9800
C11 H11B 0.9800
C11 H11C 0.9800
C12 H12A 0.9800
C12 H12B 0.9800
C12 H12C 0.9800
C13 H13A 0.9800
C13 H13B 0.9800
C13 H13C 0.9800
C14 H14A 0.9800
C14 H14B 0.9800
C14 H14C 0.9800
C15 H15A 0.9800
C15 H15B 0.9800
C15 H15C 0.9800
C16 H16A 0.9800
C16 H16B 0.9800
C16 H16C 0.9800
C17 C18 1.405(8)
C17 C21 1.418(9)
C17 C22 1.513(9)
C18 C19 1.416(8)
C18 C23 1.515(8)
C19 C20 1.414(8)
C19 C24 1.503(8)
C20 C21 1.416(8)
C20 C25 1.500(8)
C21 C26 1.514(8)
C22 H22A 0.9800
C22 H22B 0.9800
C22 H22C 0.9800
C23 H23A 0.9800
C23 H23B 0.9800
C23 H23C 0.9800
C24 H24A 0.9800
C24 H24B 0.9800
C24 H24C 0.9800
C25 H25A 0.9800
C25 H25B 0.9800
C25 H25C 0.9800
C26 H26A 0.9800
C26 H26B 0.9800
C26 H26C 0.9800
C27 C28 1.423(7)
C27 C31 1.423(7)
C27 C32 1.493(7)
C28 C29 1.409(7)
C28 C33 1.514(7)
C29 C30 1.418(7)
C29 C34 1.508(7)
C30 C31 1.410(7)
C30 C35 1.501(8)
C31 C36 1.493(7)
C32 H32A 0.9800
C32 H32B 0.9800
C32 H32C 0.9800
C33 H33A 0.9800
C33 H33B 0.9800
C33 H33C 0.9800
C34 H34A 0.9800
C34 H34B 0.9800
C34 H34C 0.9800
C35 H35A 0.9800
C35 H35B 0.9800
C35 H35C 0.9800
C36 H36A 0.9800
C36 H36B 0.9800
C36 H36C 0.9800
C37 H37A 0.9800
C37 H37B 0.9800
C37 H37C 0.9800

loop_
_geom_torsion_atom_site_label_1
_geom_torsion_atom_site_label_2
_geom_torsion_atom_site_label_3
_geom_torsion_atom_site_label_4
_geom_torsion
C12 Si1 N1 C1 -43.0(5)
C11 Si1 N1 C1 81.7(5)
C13 Si1 N1 C1 -160.5(4)
C12 Si1 N1 Bi1 135.1(3)
C11 Si1 N1 Bi1 -100.2(3)
C13 Si1 N1 Bi1 17.7(3)
O1 Bi1 N1 C1 -42.2(4)
N2 Bi1 N1 C1 50.8(4)
O1 Bi1 N1 Si1 139.5(2)
N2 Bi1 N1 Si1 -127.5(3)
C16 Si2 N2 C3 -59.9(5)
C14 Si2 N2 C3 62.0(5)
C15 Si2 N2 C3 -179.3(4)
C16 Si2 N2 Bi1 141.1(3)
C14 Si2 N2 Bi1 -97.0(3)
C15 Si2 N2 Bi1 21.7(3)
O1 Bi1 N2 C3 40.9(3)
N1 Bi1 N2 C3 -57.1(3)
O1 Bi1 N2 Si2 -157.9(2)
N1 Bi1 N2 Si2 104.0(3)
C37 Zr1 O1 Bi1 14.1(3)
C21 Zr1 O1 Bi1 -115.5(3)
C27 Zr1 O1 Bi1 134.9(3)
C31 Zr1 O1 Bi1 102.1(3)
C28 Zr1 O1 Bi1 146.8(3)
C19 Zr1 O1 Bi1 -73.8(3)
C17 Zr1 O1 Bi1 -86.2(3)
C20 Zr1 O1 Bi1 -114.4(3)
C29 Zr1 O1 Bi1 118.1(3)
C18 Zr1 O1 Bi1 -63.0(3)
C30 Zr1 O1 Bi1 90.2(3)
N2 Bi1 O1 Zr1 143.1(3)
N1 Bi1 O1 Zr1 -132.3(3)
Si1 N1 C1 C10 -32.1(6)
Bi1 N1 C1 C10 149.7(4)
Si1 N1 C1 C2 148.8(4)
Bi1 N1 C1 C2 -29.4(6)
C10 C1 C2 C3 177.4(5)
N1 C1 C2 C3 -3.6(8)
C10 C1 C2 C7 -3.3(7)
N1 C1 C2 C7 175.7(4)
Si2 N2 C3 C4 66.6(6)
Bi1 N2 C3 C4 -132.9(4)
Si2 N2 C3 C2 -114.3(5)
Bi1 N2 C3 C2 46.2(6)
C7 C2 C3 C4 -6.5(7)
C1 C2 C3 C4 172.8(5)
C7 C2 C3 N2 174.3(4)
C1 C2 C3 N2 -6.4(8)
N2 C3 C4 C5 -177.2(5)
C2 C3 C4 C5 3.6(8)
C3 C4 C5 C6 1.1(9)
C4 C5 C6 C7 -2.5(9)
C5 C6 C7 C8 -179.5(5)
C5 C6 C7 C2 -0.7(8)
C3 C2 C7 C8 -176.1(5)
C1 C2 C7 C8 4.6(7)
C3 C2 C7 C6 5.1(7)
C1 C2 C7 C6 -174.2(5)
C6 C7 C8 C9 176.3(6)
C2 C7 C8 C9 -2.5(8)
C7 C8 C9 C10 -0.9(9)
N1 C1 C10 C9 -179.0(5)
C2 C1 C10 C9 0.0(8)
C8 C9 C10 C1 2.2(9)
O1 Zr1 C17 C18 132.1(3)
C37 Zr1 C17 C18 41.8(4)
C21 Zr1 C17 C18 -114.2(5)
C27 Zr1 C17 C18 -159.8(3)
C31 Zr1 C17 C18 157.7(5)
C28 Zr1 C17 C18 -117.3(3)
C19 Zr1 C17 C18 -36.3(3)
C20 Zr1 C17 C18 -76.5(3)
C29 Zr1 C17 C18 -76.4(4)
C30 Zr1 C17 C18 -32.3(10)
O1 Zr1 C17 C21 -113.7(3)
C37 Zr1 C17 C21 155.9(3)
C27 Zr1 C17 C21 -45.7(4)
C31 Zr1 C17 C21 -88.2(6)
C28 Zr1 C17 C21 -3.1(4)
C19 Zr1 C17 C21 77.9(3)
C20 Zr1 C17 C21 37.7(3)
C29 Zr1 C17 C21 37.8(4)
C18 Zr1 C17 C21 114.2(5)
C30 Zr1 C17 C21 81.9(9)
O1 Zr1 C17 C22 8.6(5)
C37 Zr1 C17 C22 -81.8(6)
C21 Zr1 C17 C22 122.3(7)
C27 Zr1 C17 C22 76.6(6)
C31 Zr1 C17 C22 34.1(9)
C28 Zr1 C17 C22 119.2(5)
C19 Zr1 C17 C22 -159.8(6)
C20 Zr1 C17 C22 160.0(6)
C29 Zr1 C17 C22 160.1(5)
C18 Zr1 C17 C22 -123.5(7)
C30 Zr1 C17 C22 -155.8(7)
C21 C17 C18 C19 -0.4(6)
C22 C17 C18 C19 -177.0(5)
Zr1 C17 C18 C19 65.0(4)
C21 C17 C18 C23 171.5(5)
C22 C17 C18 C23 -5.1(9)
Zr1 C17 C18 C23 -123.1(6)
C21 C17 C18 Zr1 -65.4(4)
C22 C17 C18 Zr1 118.0(6)
O1 Zr1 C18 C17 -48.4(3)
C37 Zr1 C18 C17 -137.8(4)
C21 Zr1 C18 C17 37.8(3)
C27 Zr1 C18 C17 51.7(7)
C31 Zr1 C18 C17 -151.4(6)
C28 Zr1 C18 C17 90.8(4)
C19 Zr1 C18 C17 116.2(5)
C20 Zr1 C18 C17 78.6(4)
C29 Zr1 C18 C17 130.6(3)
C30 Zr1 C18 C17 170.1(3)
O1 Zr1 C18 C19 -164.6(3)
C37 Zr1 C18 C19 106.0(3)
C21 Zr1 C18 C19 -78.4(3)
C27 Zr1 C18 C19 -64.5(7)
C31 Zr1 C18 C19 92.4(7)
C28 Zr1 C18 C19 -25.4(4)
C17 Zr1 C18 C19 -116.2(5)
C20 Zr1 C18 C19 -37.6(3)
C29 Zr1 C18 C19 14.4(4)
C30 Zr1 C18 C19 53.9(4)
O1 Zr1 C18 C23 74.3(5)
C37 Zr1 C18 C23 -15.0(5)
C21 Zr1 C18 C23 160.5(6)
C27 Zr1 C18 C23 174.4(5)
C31 Zr1 C18 C23 -28.7(10)
C28 Zr1 C18 C23 -146.5(5)
C19 Zr1 C18 C23 -121.1(7)
C17 Zr1 C18 C23 122.7(7)
C20 Zr1 C18 C23 -158.7(6)
C29 Zr1 C18 C23 -106.6(5)
C30 Zr1 C18 C23 -67.1(6)
C17 C18 C19 C20 2.8(6)
C23 C18 C19 C20 -169.2(5)
Zr1 C18 C19 C20 67.9(4)
C17 C18 C19 C24 174.7(5)
C23 C18 C19 C24 2.7(9)
Zr1 C18 C19 C24 -120.2(5)
C17 C18 C19 Zr1 -65.1(4)
C23 C18 C19 Zr1 122.9(5)
O1 Zr1 C19 C20 -93.2(4)
C37 Zr1 C19 C20 176.7(3)
C21 Zr1 C19 C20 -37.0(3)
C27 Zr1 C19 C20 41.9(4)
C31 Zr1 C19 C20 94.2(4)
C28 Zr1 C19 C20 48.0(4)
C17 Zr1 C19 C20 -77.7(4)
C29 Zr1 C19 C20 78.1(3)
C18 Zr1 C19 C20 -113.7(5)
C30 Zr1 C19 C20 103.3(3)
O1 Zr1 C19 C18 20.5(4)
C37 Zr1 C19 C18 -69.6(3)
C21 Zr1 C19 C18 76.7(3)
C27 Zr1 C19 C18 155.5(3)
C31 Zr1 C19 C18 -152.2(3)
C28 Zr1 C19 C18 161.7(3)
C17 Zr1 C19 C18 36.0(3)
C20 Zr1 C19 C18 113.7(5)
C29 Zr1 C19 C18 -168.2(3)
C30 Zr1 C19 C18 -143.1(3)
O1 Zr1 C19 C24 144.3(4)
C37 Zr1 C19 C24 54.1(5)
C21 Zr1 C19 C24 -159.6(5)
C27 Zr1 C19 C24 -80.7(5)
C31 Zr1 C19 C24 -28.4(6)
C28 Zr1 C19 C24 -74.6(5)
C17 Zr1 C19 C24 159.7(5)
C20 Zr1 C19 C24 -122.6(6)
C29 Zr1 C19 C24 -44.5(5)
C18 Zr1 C19 C24 123.7(6)
C30 Zr1 C19 C24 -19.3(5)
C18 C19 C20 C21 -4.1(6)
C24 C19 C20 C21 -176.1(5)
Zr1 C19 C20 C21 64.4(4)
C18 C19 C20 C25 163.0(5)
C24 C19 C20 C25 -9.0(9)
Zr1 C19 C20 C25 -128.5(6)
C18 C19 C20 Zr1 -68.5(4)
C24 C19 C20 Zr1 119.5(5)
O1 Zr1 C20 C19 113.1(3)
C37 Zr1 C20 C19 -3.8(4)
C21 Zr1 C20 C19 115.1(5)
C27 Zr1 C20 C19 -151.2(3)
C31 Zr1 C20 C19 -125.6(3)
C28 Zr1 C20 C19 -134.0(3)
C17 Zr1 C20 C19 77.3(4)
C29 Zr1 C20 C19 -102.6(3)
C18 Zr1 C20 C19 37.5(3)
C30 Zr1 C20 C19 -92.8(3)
O1 Zr1 C20 C21 -2.0(4)
C37 Zr1 C20 C21 -118.9(4)
C27 Zr1 C20 C21 93.7(4)
C31 Zr1 C20 C21 119.3(4)
C28 Zr1 C20 C21 110.9(4)
C19 Zr1 C20 C21 -115.1(5)
C17 Zr1 C20 C21 -37.8(3)
C29 Zr1 C20 C21 142.3(4)
C18 Zr1 C20 C21 -77.7(4)
C30 Zr1 C20 C21 152.0(3)
O1 Zr1 C20 C25 -124.3(5)
C37 Zr1 C20 C25 118.8(6)
C21 Zr1 C20 C25 -122.3(7)
C27 Zr1 C20 C25 -28.6(6)
C31 Zr1 C20 C25 -3.0(7)
C28 Zr1 C20 C25 -11.5(5)
C19 Zr1 C20 C25 122.5(7)
C17 Zr1 C20 C25 -160.1(6)
C29 Zr1 C20 C25 20.0(6)
C18 Zr1 C20 C25 160.0(6)
C30 Zr1 C20 C25 29.7(6)
C19 C20 C21 C17 3.9(6)
C25 C20 C21 C17 -163.0(5)
Zr1 C20 C21 C17 69.6(4)
C19 C20 C21 C26 176.8(5)
C25 C20 C21 C26 9.9(9)
Zr1 C20 C21 C26 -117.5(6)
C19 C20 C21 Zr1 -65.7(4)
C25 C20 C21 Zr1 127.4(6)
C18 C17 C21 C20 -2.1(6)
C22 C17 C21 C20 174.5(5)
Zr1 C17 C21 C20 -69.8(4)
C18 C17 C21 C26 -175.3(5)
C22 C17 C21 C26 1.3(9)
Zr1 C17 C21 C26 117.0(5)
C18 C17 C21 Zr1 67.7(4)
C22 C17 C21 Zr1 -115.7(6)
O1 Zr1 C21 C20 178.4(3)
C37 Zr1 C21 C20 82.3(4)
C27 Zr1 C21 C20 -98.8(3)
C31 Zr1 C21 C20 -99.4(4)
C28 Zr1 C21 C20 -69.0(3)
C19 Zr1 C21 C20 36.6(3)
C17 Zr1 C21 C20 113.5(5)
C29 Zr1 C21 C20 -41.5(4)
C18 Zr1 C21 C20 76.7(3)
C30 Zr1 C21 C20 -45.1(5)
O1 Zr1 C21 C17 64.9(3)
C37 Zr1 C21 C17 -31.2(4)
C27 Zr1 C21 C17 147.7(3)
C31 Zr1 C21 C17 147.1(3)
C28 Zr1 C21 C17 177.5(3)
C19 Zr1 C21 C17 -76.9(3)
C20 Zr1 C21 C17 -113.5(5)
C29 Zr1 C21 C17 -155.0(3)
C18 Zr1 C21 C17 -36.8(3)
C30 Zr1 C21 C17 -158.6(3)
O1 Zr1 C21 C26 -56.6(5)
C37 Zr1 C21 C26 -152.7(5)
C27 Zr1 C21 C26 26.2(6)
C31 Zr1 C21 C26 25.6(7)
C28 Zr1 C21 C26 56.0(5)
C19 Zr1 C21 C26 161.6(6)
C17 Zr1 C21 C26 -121.5(6)
C20 Zr1 C21 C26 125.0(7)
C29 Zr1 C21 C26 83.5(5)
C18 Zr1 C21 C26 -158.3(6)
C30 Zr1 C21 C26 79.9(6)
O1 Zr1 C27 C28 159.1(3)
C37 Zr1 C27 C28 -113.4(3)
C21 Zr1 C27 C28 67.6(3)
C31 Zr1 C27 C28 -113.0(4)
C19 Zr1 C27 C28 11.1(4)
C17 Zr1 C27 C28 91.5(4)
C20 Zr1 C27 C28 33.3(3)
C29 Zr1 C27 C28 -36.3(3)
C18 Zr1 C27 C28 55.9(7)
C30 Zr1 C27 C28 -76.1(3)
O1 Zr1 C27 C31 -87.9(3)
C37 Zr1 C27 C31 -0.3(4)
C21 Zr1 C27 C31 -179.3(3)
C28 Zr1 C27 C31 113.0(4)
C19 Zr1 C27 C31 124.2(3)
C17 Zr1 C27 C31 -155.4(3)
C20 Zr1 C27 C31 146.3(3)
C29 Zr1 C27 C31 76.7(3)
C18 Zr1 C27 C31 168.9(5)
C30 Zr1 C27 C31 37.0(3)
O1 Zr1 C27 C32 36.6(4)
C37 Zr1 C27 C32 124.1(4)
C21 Zr1 C27 C32 -54.9(4)
C31 Zr1 C27 C32 124.5(5)
C28 Zr1 C27 C32 -122.5(5)
C19 Zr1 C27 C32 -111.4(4)
C17 Zr1 C27 C32 -31.0(5)
C20 Zr1 C27 C32 -89.2(4)
C29 Zr1 C27 C32 -158.8(5)
C18 Zr1 C27 C32 -66.6(7)
C30 Zr1 C27 C32 161.4(5)
C31 C27 C28 C29 -0.3(6)
C32 C27 C28 C29 -179.0(5)
Zr1 C27 C28 C29 67.6(4)
C31 C27 C28 C33 166.6(5)
C32 C27 C28 C33 -12.1(8)
Zr1 C27 C28 C33 -125.5(5)
C31 C27 C28 Zr1 -68.0(4)
C32 C27 C28 Zr1 113.4(5)
O1 Zr1 C28 C29 -137.7(3)
C37 Zr1 C28 C29 -26.3(4)
C21 Zr1 C28 C29 125.6(3)
C27 Zr1 C28 C29 -115.3(4)
C31 Zr1 C28 C29 -77.1(3)
C19 Zr1 C28 C29 72.5(3)
C17 Zr1 C28 C29 127.2(3)
C20 Zr1 C28 C29 95.7(3)
C18 Zr1 C28 C29 86.0(4)
C30 Zr1 C28 C29 -37.0(3)
O1 Zr1 C28 C27 -22.4(3)
C37 Zr1 C28 C27 89.0(4)
C21 Zr1 C28 C27 -119.2(3)
C31 Zr1 C28 C27 38.2(3)
C19 Zr1 C28 C27 -172.2(3)
C17 Zr1 C28 C27 -117.5(3)
C20 Zr1 C28 C27 -149.1(3)
C29 Zr1 C28 C27 115.3(4)
C18 Zr1 C28 C27 -158.7(3)
C30 Zr1 C28 C27 78.3(3)
O1 Zr1 C28 C33 95.2(5)
C37 Zr1 C28 C33 -153.4(4)
C21 Zr1 C28 C33 -1.6(5)
C27 Zr1 C28 C33 117.6(6)
C31 Zr1 C28 C33 155.8(5)
C19 Zr1 C28 C33 -54.6(5)
C17 Zr1 C28 C33 0.1(5)
C20 Zr1 C28 C33 -31.5(5)
C29 Zr1 C28 C33 -127.1(6)
C18 Zr1 C28 C33 -41.1(6)
C30 Zr1 C28 C33 -164.1(5)
C27 C28 C29 C30 1.1(6)
C33 C28 C29 C30 -164.9(5)
Zr1 C28 C29 C30 66.6(4)
C27 C28 C29 C34 170.2(5)
C33 C28 C29 C34 4.2(10)
Zr1 C28 C29 C34 -124.3(6)
C27 C28 C29 Zr1 -65.5(4)
C33 C28 C29 Zr1 128.5(6)
O1 Zr1 C29 C28 58.1(4)
C37 Zr1 C29 C28 159.3(3)
C21 Zr1 C29 C28 -61.4(3)
C27 Zr1 C29 C28 37.2(3)
C31 Zr1 C29 C28 78.3(3)
C19 Zr1 C29 C28 -113.0(3)
C17 Zr1 C29 C28 -82.1(4)
C20 Zr1 C29 C28 -82.0(3)
C18 Zr1 C29 C28 -120.5(3)
C30 Zr1 C29 C28 114.6(5)
O1 Zr1 C29 C30 -56.5(4)
C37 Zr1 C29 C30 44.6(3)
C21 Zr1 C29 C30 -176.0(3)
C27 Zr1 C29 C30 -77.4(3)
C31 Zr1 C29 C30 -36.4(3)
C28 Zr1 C29 C30 -114.6(5)
C19 Zr1 C29 C30 132.4(3)
C17 Zr1 C29 C30 163.3(3)
C20 Zr1 C29 C30 163.4(3)
C18 Zr1 C29 C30 124.8(3)
O1 Zr1 C29 C34 -177.6(4)
C37 Zr1 C29 C34 -76.5(5)
C21 Zr1 C29 C34 62.9(5)
C27 Zr1 C29 C34 161.4(5)
C31 Zr1 C29 C34 -157.5(5)
C28 Zr1 C29 C34 124.2(6)
C19 Zr1 C29 C34 11.2(5)
C17 Zr1 C29 C34 42.1(6)
C20 Zr1 C29 C34 42.2(5)
C18 Zr1 C29 C34 3.7(5)
C30 Zr1 C29 C34 -121.1(6)
C28 C29 C30 C31 -1.5(6)
C34 C29 C30 C31 -171.0(5)
Zr1 C29 C30 C31 64.1(4)
C28 C29 C30 C35 171.5(6)
C34 C29 C30 C35 2.0(9)
Zr1 C29 C30 C35 -122.9(6)
C28 C29 C30 Zr1 -65.6(4)
C34 C29 C30 Zr1 124.9(5)
O1 Zr1 C30 C31 22.8(3)
C37 Zr1 C30 C31 109.6(3)
C21 Zr1 C30 C31 -109.7(4)
C27 Zr1 C30 C31 -38.0(3)
C28 Zr1 C30 C31 -79.0(3)
C19 Zr1 C30 C31 -170.2(3)
C17 Zr1 C30 C31 -173.7(8)
C20 Zr1 C30 C31 -134.9(3)
C29 Zr1 C30 C31 -116.0(4)
C18 Zr1 C30 C31 161.9(3)
O1 Zr1 C30 C29 138.8(3)
C37 Zr1 C30 C29 -134.4(3)
C21 Zr1 C30 C29 6.3(5)
C27 Zr1 C30 C29 78.0(3)
C31 Zr1 C30 C29 116.0(4)
C28 Zr1 C30 C29 37.0(3)
C19 Zr1 C30 C29 -54.2(3)
C17 Zr1 C30 C29 -57.7(9)
C20 Zr1 C30 C29 -18.9(4)
C18 Zr1 C30 C29 -82.1(4)
O1 Zr1 C30 C35 -99.0(5)
C37 Zr1 C30 C35 -12.2(5)
C21 Zr1 C30 C35 128.5(5)
C27 Zr1 C30 C35 -159.8(6)
C31 Zr1 C30 C35 -121.8(6)
C28 Zr1 C30 C35 159.2(6)
C19 Zr1 C30 C35 68.0(5)
C17 Zr1 C30 C35 64.5(10)
C20 Zr1 C30 C35 103.4(5)
C29 Zr1 C30 C35 122.2(6)
C18 Zr1 C30 C35 40.1(6)
C29 C30 C31 C27 1.3(6)
C35 C30 C31 C27 -171.6(6)
Zr1 C30 C31 C27 67.0(4)
C29 C30 C31 C36 178.6(5)
C35 C30 C31 C36 5.7(9)
Zr1 C30 C31 C36 -115.6(6)
C29 C30 C31 Zr1 -65.7(4)
C35 C30 C31 Zr1 121.4(6)
C28 C27 C31 C30 -0.6(6)
C32 C27 C31 C30 178.0(5)
Zr1 C27 C31 C30 -69.2(4)
C28 C27 C31 C36 -178.0(5)
C32 C27 C31 C36 0.6(9)
Zr1 C27 C31 C36 113.4(5)
C28 C27 C31 Zr1 68.6(4)
C32 C27 C31 Zr1 -112.8(5)
O1 Zr1 C31 C30 -158.6(3)
C37 Zr1 C31 C30 -66.3(3)
C21 Zr1 C31 C30 115.0(4)
C27 Zr1 C31 C30 114.0(4)
C28 Zr1 C31 C30 76.0(3)
C19 Zr1 C31 C30 15.9(5)
C17 Zr1 C31 C30 175.9(5)
C20 Zr1 C31 C30 65.5(4)
C29 Zr1 C31 C30 36.2(3)
C18 Zr1 C31 C30 -53.0(8)
O1 Zr1 C31 C27 87.4(3)
C37 Zr1 C31 C27 179.7(3)
C21 Zr1 C31 C27 1.0(5)
C28 Zr1 C31 C27 -38.0(3)
C19 Zr1 C31 C27 -98.1(4)
C17 Zr1 C31 C27 61.9(7)
C20 Zr1 C31 C27 -48.5(4)
C29 Zr1 C31 C27 -77.8(3)
C18 Zr1 C31 C27 -167.0(6)
C30 Zr1 C31 C27 -114.0(4)
O1 Zr1 C31 C36 -33.8(4)
C37 Zr1 C31 C36 58.5(4)
C21 Zr1 C31 C36 -120.2(4)
C27 Zr1 C31 C36 -121.2(5)
C28 Zr1 C31 C36 -159.2(5)
C19 Zr1 C31 C36 140.7(4)
C17 Zr1 C31 C36 -59.3(7)
C20 Zr1 C31 C36 -169.7(3)
C29 Zr1 C31 C36 161.0(5)
C18 Zr1 C31 C36 71.9(8)
C30 Zr1 C31 C36 124.8(5)
